data_8103156
loop_
_publ_author_name
'Jun Dai'
'Xiao-Hong Zhang'
'Chenghai Wu'
'Mingmin Wang'
'Ping Zhong'

_publ_section_title
;
 Crystal structure of N-[1-(2,6-dichloro-4-trifluoro-
 methyl)-phenyl-3-cyano-1H-pyrazol-5-yl]-N'-4-chlorobenzoyl-thiourea,
 C19H9Cl3F3N5OS
;
_journal_issue 3
_journal_name_full 'Zeitschrift f\"ur Kristallographie - New Crystal Structures'
_journal_page_first 307
_journal_volume 226
_journal_year 2011
_chemical_formula_moiety 'C19 H9 Cl3 F3 N5 O S'
_chemical_formula_sum 'C19 H9 Cl3 F3 N5 O S'
_chemical_formula_weight 518.72
_chemical_melting_point 482.5(5)
_chemical_name_systematic
;
N-[1-(2,6-dichloro-4-trifluoromethyl)
phenyl-3-cyano-1H-pyrazol-5-yl]-N'-4-chlorobenzoyl Thioureas
;
_space_group_IT_number 14
_symmetry_cell_setting monoclinic
_symmetry_space_group_name_Hall '-P 2yn'
_symmetry_space_group_name_H-M 'P 1 21/n 1'
_atom_sites_solution_hydrogens geom
_atom_sites_solution_primary direct
_atom_sites_solution_secondary difmap
_cell_angle_alpha 90.00
_cell_angle_beta 94.280(2)
_cell_angle_gamma 90.00
_cell_formula_units_Z 4
_cell_length_a 16.9725(16)
_cell_length_b 7.3779(7)
_cell_length_c 17.3459(17)
_cell_measurement_reflns_used 4074
_cell_measurement_temperature 298(2)
_cell_measurement_theta_max 27.4
_cell_measurement_theta_min 2.40
_cell_volume 2166.0(4)
_computing_cell_refinement 'SAINT (Bruker, 2002)'
_computing_data_collection 'SMART (Bruker, 2002)'
_computing_data_reduction SAINT
_computing_molecular_graphics 'SHELXTL(Bruker, 2002)'
_computing_publication_material SHELXL97
_computing_structure_refinement 'SHELXL97 (Sheldrick, 1997)'
_computing_structure_solution 'SHELXS97 (Sheldrick, 1997)'
_diffrn_ambient_temperature 298(2)
_diffrn_measured_fraction_theta_full 0.997
_diffrn_measured_fraction_theta_max 0.997
_diffrn_measurement_device_type 'Bruker APEX area-detector diffractometer'
_diffrn_measurement_method '\f and \w scan'
_diffrn_radiation_monochromator graphite
_diffrn_radiation_source 'fine-focus sealed tube'
_diffrn_radiation_type MoK\a
_diffrn_radiation_wavelength 0.71073
_diffrn_reflns_av_R_equivalents 0.0221
_diffrn_reflns_av_sigmaI/netI 0.0252
_diffrn_reflns_limit_h_max 20
_diffrn_reflns_limit_h_min -20
_diffrn_reflns_limit_k_max 8
_diffrn_reflns_limit_k_min -8
_diffrn_reflns_limit_l_max 20
_diffrn_reflns_limit_l_min -13
_diffrn_reflns_number 10964
_diffrn_reflns_theta_full 25.02
_diffrn_reflns_theta_max 25.02
_diffrn_reflns_theta_min 2.35
_diffrn_standards_number 0
_exptl_absorpt_coefficient_mu 0.568
_exptl_absorpt_correction_T_max 0.8757
_exptl_absorpt_correction_T_min 0.8304
_exptl_absorpt_correction_type multi-scan
_exptl_absorpt_process_details '(SADABS; Bruker, 2002)'
_exptl_crystal_colour Colorless
_exptl_crystal_density_diffrn 1.591
_exptl_crystal_density_method 'not measured'
_exptl_crystal_description Block
_exptl_crystal_F_000 1040
_exptl_crystal_size_max 0.34
_exptl_crystal_size_mid 0.25
_exptl_crystal_size_min 0.24
_refine_diff_density_max 0.676
_refine_diff_density_min -0.461
_refine_diff_density_rms 0.067
_refine_ls_extinction_method none
_refine_ls_goodness_of_fit_ref 1.178
_refine_ls_hydrogen_treatment constr
_refine_ls_matrix_type full
_refine_ls_number_parameters 289
_refine_ls_number_reflns 3810
_refine_ls_number_restraints 0
_refine_ls_restrained_S_all 1.178
_refine_ls_R_factor_all 0.0820
_refine_ls_R_factor_gt 0.0736
_refine_ls_shift/su_max 0.000
_refine_ls_shift/su_mean 0.000
_refine_ls_structure_factor_coef Fsqd
_refine_ls_weighting_details 'calc w=1/[\s^2^(Fo^2^)+(0.0673P)^2^+3.7649P] where P=(Fo^2^+2Fc^2^)/3'
_refine_ls_weighting_scheme calc
_refine_ls_wR_factor_gt 0.1717
_refine_ls_wR_factor_ref 0.1766
_reflns_number_gt 3387
_reflns_number_total 3810
_reflns_threshold_expression I>2\s(I)
_cod_data_source_file 1267-3421.cff
_cod_data_source_block I
_cod_depositor_comments
;
The following automatic conversions were performed:

'_chemical_melting_point' value '482-483' was changed to '482.5(5)' -
the average value was taken and precision was
estimated.

'_exptl_absorpt_correction_type' value 'Multi-scan'
changed to 'multi-scan' according to
/home/saulius/struct/CIF-dictionaries/cif_core.dic dictionary named
'cif_core.dic' version 2.4.1 from 2010-06-29.

Automatic conversion script
Id: cif_fix_values 1715 2011-07-08 13:25:40Z adriana 
;
_cod_original_sg_symbol_H-M 'P 21/n'
_cod_database_code 8103156

loop_
_symmetry_equiv_pos_as_xyz
'x, y, z'
'-x+1/2, y+1/2, -z+1/2'
'-x, -y, -z'
'x-1/2, -y-1/2, z-1/2'

loop_
_atom_site_label
_atom_site_type_symbol
_atom_site_fract_x
_atom_site_fract_y
_atom_site_fract_z
_atom_site_U_iso_or_equiv
_atom_site_adp_type
_atom_site_occupancy
_atom_site_symmetry_multiplicity
_atom_site_calc_flag
_atom_site_refinement_flags
S1 S 0.76040(6) 0.5722(2) 0.15844(7) 0.0568(4) Uani 1 1 d .
O1 O 1.01410(17) 0.7530(5) 0.15196(17) 0.0566(9) Uani 1 1 d .
F1 F 1.2254(3) 1.1789(9) 0.3240(6) 0.245(5) Uani 1 1 d .
F2 F 1.2817(2) 0.9446(7) 0.3424(4) 0.161(3) Uani 1 1 d .
F3 F 1.2521(4) 1.0868(15) 0.4293(5) 0.264(6) Uani 1 1 d .
N1 N 0.88963(19) 0.6918(5) 0.10182(19) 0.0416(8) Uani 1 1 d .
H1 H 0.8603 0.6914 0.0592 0.050 Uiso 1 1 calc R
N2 N 0.8958(2) 0.6797(5) 0.23412(19) 0.0440(8) Uani 1 1 d .
H2 H 0.9411 0.7291 0.2298 0.053 Uiso 1 1 calc R
N3 N 0.92881(19) 0.6895(5) 0.36841(19) 0.0445(9) Uani 1 1 d .
N4 N 0.9045(2) 0.6374(5) 0.4380(2) 0.0490(9) Uani 1 1 d .
N5 N 0.7537(3) 0.4135(7) 0.5217(3) 0.0765(14) Uani 1 1 d .
C1 C 1.0499(3) 0.7993(6) -0.1276(2) 0.0452(10) Uani 1 1 d .
C2 C 1.1027(3) 0.7774(7) -0.0639(3) 0.0510(11) Uani 1 1 d .
H2A H 1.1568 0.7770 -0.0690 0.061 Uiso 1 1 calc R
C3 C 1.0735(2) 0.7563(6) 0.0073(3) 0.0483(10) Uani 1 1 d .
H3 H 1.1085 0.7436 0.0509 0.058 Uiso 1 1 calc R
C4 C 0.9930(2) 0.7534(5) 0.0155(2) 0.0372(9) Uani 1 1 d .
C5 C 0.9416(2) 0.7752(6) -0.0494(2) 0.0481(11) Uani 1 1 d .
H5 H 0.8873 0.7737 -0.0447 0.058 Uiso 1 1 calc R
C6 C 0.9698(3) 0.7991(7) -0.1209(3) 0.0560(12) Uani 1 1 d .
H6 H 0.9350 0.8150 -0.1644 0.067 Uiso 1 1 calc R
C7 C 0.9676(2) 0.7335(5) 0.0954(2) 0.0399(9) Uani 1 1 d .
C8 C 0.8513(2) 0.6498(5) 0.1681(2) 0.0380(9) Uani 1 1 d .
C9 C 0.8767(2) 0.6398(6) 0.3084(2) 0.0412(9) Uani 1 1 d .
C10 C 0.8152(3) 0.5529(6) 0.3393(3) 0.0475(11) Uani 1 1 d .
H10 H 0.7701 0.5039 0.3135 0.057 Uiso 1 1 calc R
C11 C 0.8361(2) 0.5550(6) 0.4188(2) 0.0463(10) Uani 1 1 d .
C12 C 0.7918(3) 0.4768(7) 0.4778(3) 0.0555(12) Uani 1 1 d .
C13 C 1.0026(2) 0.7800(6) 0.3654(2) 0.0389(9) Uani 1 1 d .
C14 C 1.0675(2) 0.6890(6) 0.3401(3) 0.0461(10) Uani 1 1 d .
C15 C 1.1398(3) 0.7738(7) 0.3375(3) 0.0530(12) Uani 1 1 d .
H15 H 1.1825 0.7134 0.3189 0.064 Uiso 1 1 calc R
C16 C 1.1469(2) 0.9499(7) 0.3632(3) 0.0520(12) Uani 1 1 d .
C17 C 1.0838(2) 1.0429(6) 0.3891(2) 0.0454(10) Uani 1 1 d .
H17 H 1.0899 1.1616 0.4066 0.054 Uiso 1 1 calc R
C18 C 1.0116(2) 0.9583(6) 0.3887(2) 0.0398(9) Uani 1 1 d .
C19 C 1.2252(3) 1.0430(10) 0.3624(5) 0.0839(19) Uani 1 1 d .
Cl1 Cl 1.08635(8) 0.83380(19) -0.21759(7) 0.0652(4) Uani 1 1 d .
Cl2 Cl 1.05809(9) 0.46684(18) 0.31074(10) 0.0748(4) Uani 1 1 d .
Cl3 Cl 0.93154(7) 1.07746(18) 0.41736(7) 0.0568(3) Uani 1 1 d .

loop_
_atom_site_aniso_label
_atom_site_aniso_U_11
_atom_site_aniso_U_22
_atom_site_aniso_U_33
_atom_site_aniso_U_23
_atom_site_aniso_U_13
_atom_site_aniso_U_12
S1 0.0323(6) 0.0891(10) 0.0489(7) 0.0012(6) 0.0022(5) -0.0124(6)
O1 0.0390(16) 0.087(2) 0.0432(17) 0.0059(17) -0.0009(14) -0.0154(16)
F1 0.066(3) 0.180(6) 0.486(14) 0.204(8) 0.015(5) -0.040(3)
F2 0.045(2) 0.143(4) 0.301(8) -0.004(5) 0.043(3) -0.016(2)
F3 0.138(5) 0.459(15) 0.198(7) -0.117(8) 0.032(5) -0.204(8)
N1 0.0354(18) 0.057(2) 0.0321(17) 0.0027(16) 0.0004(14) -0.0065(16)
N2 0.0374(18) 0.056(2) 0.0389(19) 0.0036(17) 0.0038(15) -0.0184(16)
N3 0.0387(18) 0.058(2) 0.0369(18) 0.0073(17) 0.0010(15) -0.0147(16)
N4 0.044(2) 0.067(2) 0.0368(19) 0.0084(18) 0.0059(15) -0.0096(18)
N5 0.055(3) 0.112(4) 0.064(3) 0.031(3) 0.009(2) -0.018(3)
C1 0.056(3) 0.038(2) 0.044(2) -0.0006(19) 0.017(2) -0.0038(19)
C2 0.036(2) 0.064(3) 0.054(3) -0.001(2) 0.011(2) -0.003(2)
C3 0.037(2) 0.058(3) 0.049(3) 0.003(2) 0.0035(19) 0.002(2)
C4 0.034(2) 0.033(2) 0.045(2) 0.0001(18) 0.0059(17) 0.0003(16)
C5 0.033(2) 0.065(3) 0.046(2) 0.003(2) 0.0024(18) 0.000(2)
C6 0.046(3) 0.079(3) 0.042(2) 0.003(2) 0.001(2) -0.001(2)
C7 0.036(2) 0.037(2) 0.047(2) 0.0020(18) 0.0058(18) -0.0019(17)
C8 0.034(2) 0.038(2) 0.043(2) -0.0009(18) 0.0033(17) -0.0004(17)
C9 0.037(2) 0.046(2) 0.040(2) 0.0031(19) -0.0002(17) -0.0065(18)
C10 0.039(2) 0.056(3) 0.047(2) 0.006(2) 0.0028(18) -0.016(2)
C11 0.037(2) 0.056(3) 0.045(2) 0.010(2) 0.0046(18) -0.009(2)
C12 0.044(2) 0.074(3) 0.048(3) 0.012(2) 0.002(2) -0.013(2)
C13 0.031(2) 0.052(2) 0.033(2) 0.0104(18) -0.0018(16) -0.0058(18)
C14 0.045(2) 0.044(2) 0.049(2) 0.008(2) -0.0005(19) -0.0021(19)
C15 0.037(2) 0.060(3) 0.063(3) 0.012(2) 0.008(2) 0.005(2)
C16 0.034(2) 0.062(3) 0.059(3) 0.016(2) -0.002(2) -0.008(2)
C17 0.042(2) 0.045(2) 0.048(2) 0.006(2) -0.0033(19) -0.0061(19)
C18 0.037(2) 0.049(2) 0.034(2) 0.0079(18) -0.0025(16) -0.0005(18)
C19 0.039(3) 0.086(4) 0.126(6) 0.014(4) 0.001(3) -0.018(3)
Cl1 0.0733(8) 0.0760(9) 0.0493(7) 0.0004(6) 0.0248(6) -0.0058(7)
Cl2 0.0751(9) 0.0455(7) 0.1032(11) -0.0033(7) 0.0030(8) 0.0027(6)
Cl3 0.0466(6) 0.0748(8) 0.0493(6) -0.0030(6) 0.0046(5) 0.0103(5)

loop_
_atom_type_symbol
_atom_type_description
_atom_type_scat_dispersion_real
_atom_type_scat_dispersion_imag
_atom_type_scat_source
C C 0.0033 0.0016 'International Tables Vol C Tables 4.2.6.8 and 6.1.1.4'
H H 0.0000 0.0000 'International Tables Vol C Tables 4.2.6.8 and 6.1.1.4'
N N 0.0061 0.0033 'International Tables Vol C Tables 4.2.6.8 and 6.1.1.4'
O O 0.0106 0.0060 'International Tables Vol C Tables 4.2.6.8 and 6.1.1.4'
F F 0.0171 0.0103 'International Tables Vol C Tables 4.2.6.8 and 6.1.1.4'
S S 0.1246 0.1234 'International Tables Vol C Tables 4.2.6.8 and 6.1.1.4'
Cl Cl 0.1484 0.1585 'International Tables Vol C Tables 4.2.6.8 and 6.1.1.4'

loop_
_geom_angle_atom_site_label_1
_geom_angle_atom_site_label_2
_geom_angle_atom_site_label_3
_geom_angle
_geom_angle_publ_flag
C7 N1 C8 128.9(3) yes
C7 N1 H1 115.5 ?
C8 N1 H1 115.5 ?
C8 N2 C9 127.1(3) yes
C8 N2 H2 116.4 ?
C9 N2 H2 116.4 ?
N4 N3 C9 112.3(3) yes
N4 N3 C13 119.4(3) yes
C9 N3 C13 128.3(3) yes
C11 N4 N3 103.0(3) yes
C6 C1 C2 121.4(4) ?
C6 C1 Cl1 119.7(4) ?
C2 C1 Cl1 118.9(3) ?
C3 C2 C1 118.5(4) yes
C3 C2 H2A 120.7 ?
C1 C2 H2A 120.7 ?
C2 C3 C4 121.2(4) ?
C2 C3 H3 119.4 ?
C4 C3 H3 119.4 ?
C5 C4 C3 118.9(4) yes
C5 C4 C7 124.1(4) ?
C3 C4 C7 117.0(4) yes
C6 C5 C4 120.5(4) ?
C6 C5 H5 119.7 ?
C4 C5 H5 119.7 ?
C1 C6 C5 119.4(4) ?
C1 C6 H6 120.3 ?
C5 C6 H6 120.3 ?
O1 C7 N1 122.1(4) yes
O1 C7 C4 121.4(4) ?
N1 C7 C4 116.5(4) ?
N2 C8 N1 113.5(3) yes
N2 C8 S1 127.5(3) ?
N1 C8 S1 119.0(3) yes
N3 C9 C10 107.2(4) ?
N3 C9 N2 118.1(3) yes
C10 C9 N2 134.7(4) ?
C9 C10 C11 103.7(4) ?
C9 C10 H10 128.1 ?
C11 C10 H10 128.1 ?
N4 C11 C10 113.8(4) yes
N4 C11 C12 120.0(4) ?
C10 C11 C12 126.2(4) ?
N5 C12 C11 176.6(5) ?
C18 C13 C14 118.7(4) ?
C18 C13 N3 120.9(4) ?
C14 C13 N3 120.4(4) ?
C15 C14 C13 121.2(4) ?
C15 C14 Cl2 119.0(4) ?
C13 C14 Cl2 119.7(3) ?
C16 C15 C14 118.4(4) ?
C16 C15 H15 120.8 ?
C14 C15 H15 120.8 ?
C17 C16 C15 121.6(4) ?
C17 C16 C19 119.2(5) yes
C15 C16 C19 119.2(5) ?
C18 C17 C16 119.2(4) ?
C18 C17 H17 120.4 ?
C16 C17 H17 120.4 ?
C17 C18 C13 120.8(4) ?
C17 C18 Cl3 119.3(3) ?
C13 C18 Cl3 119.9(3) ?
F1 C19 F3 106.3(8) ?
F1 C19 F2 106.9(7) ?
F3 C19 F2 99.7(7) ?
F1 C19 C16 115.3(6) ?
F3 C19 C16 111.8(6) ?
F2 C19 C16 115.4(6) ?

loop_
_geom_bond_atom_site_label_1
_geom_bond_atom_site_label_2
_geom_bond_distance
_geom_bond_publ_flag
S1 C8 1.642(4) ?
O1 C7 1.221(5) yes
F1 C19 1.204(8) ?
F2 C19 1.272(8) ?
F3 C19 1.258(9) ?
N1 C7 1.371(5) yes
N1 C8 1.397(5) yes
N1 H1 0.8600 ?
N2 C8 1.343(5) yes
N2 C9 1.383(5) yes
N2 H2 0.8600 ?
N3 N4 1.359(5) yes
N3 C9 1.365(5) yes
N3 C13 1.424(5) ?
N4 C11 1.331(5) yes
N5 C12 1.136(6) ?
C1 C6 1.372(6) yes
C1 C2 1.379(6) ?
C1 Cl1 1.741(4) ?
C2 C3 1.373(6) ?
C2 H2A 0.9300 ?
C3 C4 1.384(6) yes
C3 H3 0.9300 ?
C4 C5 1.382(6) ?
C4 C7 1.490(6) ?
C5 C6 1.374(6) ?
C5 H5 0.9300 ?
C6 H6 0.9300 ?
C9 C10 1.369(6) ?
C10 C11 1.398(6) ?
C10 H10 0.9300 ?
C11 C12 1.435(6) ?
C13 C18 1.381(6) ?
C13 C14 1.389(6) ?
C14 C15 1.380(6) yes
C14 Cl2 1.720(5) ?
C15 C16 1.376(7) ?
C15 H15 0.9300 ?
C16 C17 1.376(6) ?
C16 C19 1.496(7) yes
C17 C18 1.375(6) ?
C17 H17 0.9300 ?
C18 Cl3 1.722(4) ?

loop_
_geom_hbond_atom_site_label_D
_geom_hbond_atom_site_label_H
_geom_hbond_atom_site_label_A
_geom_hbond_distance_DH
_geom_hbond_distance_HA
_geom_hbond_distance_DA
_geom_hbond_angle_DHA
N2 H2 O1 0.86 1.91 2.604(4) 137.2
